data_2220903
loop_
_publ_author_name
'Bebout, Deborah'
'Pagola, Silvina'

_publ_section_title
;
 Methyl gallate
;
_journal_coeditor_code RZ2286
_journal_issue 2
_journal_name_full 'Acta Crystallographica Section E'
_journal_page_first o317
_journal_page_last o318
_journal_paper_doi 10.1107/S1600536809001123
_journal_volume 65
_journal_year 2009
_chemical_formula_iupac 'C8 H8 O5'
_chemical_formula_moiety 'C8 H8 O5'
_chemical_formula_sum 'C8 H8 O5'
_chemical_formula_weight 184.14
_chemical_melting_point 474
_chemical_name_common 'Methyl gallate'
_chemical_name_systematic
;
methyl 3,4,5-trihydroxybenzoate
;
_space_group_IT_number 14
_symmetry_cell_setting monoclinic
_symmetry_space_group_name_Hall '-P 2yn'
_symmetry_space_group_name_H-M 'P 1 21/n 1'
_atom_sites_solution_hydrogens difmap
_atom_sites_solution_primary direct
_atom_sites_solution_secondary difmap
_cell_angle_alpha 90
_cell_angle_beta 95.9930(10)
_cell_angle_gamma 90
_cell_formula_units_Z 4
_cell_length_a 7.6963(2)
_cell_length_b 9.9111(2)
_cell_length_c 10.5625(2)
_cell_measurement_pressure 101
_cell_measurement_reflns_used 1352
_cell_measurement_temperature 100(2)
_cell_measurement_theta_max 66.97
_cell_measurement_theta_min 6.14
_cell_volume 801.29(3)
_computing_cell_refinement 'SAINT-Plus (Bruker, 2004)'
_computing_data_collection 'APEX2 (Bruker , 2004)'
_computing_data_reduction 'SAINT-Plus (Bruker, 2004)'
_computing_molecular_graphics
;
ORTEP-3 (Farrugia, 1997) and Mercury (Macrae <i>et al.</i>,
2006)
;
_computing_publication_material 'SHELXL97 (Sheldrick, 2008)'
_computing_structure_refinement 'WinGX (Farrugia, 1999)'
_computing_structure_solution 'SHELXS97 (Sheldrick, 2008)'
_diffrn_ambient_temperature 100(2)
_diffrn_measured_fraction_theta_full 0.947
_diffrn_measured_fraction_theta_max 0.947
_diffrn_measurement_device_type 'Bruker SMART APEXII CCD'
_diffrn_measurement_method '\w and \y'
_diffrn_radiation_monochromator graphite
_diffrn_radiation_source 'fine-focus sealed tube'
_diffrn_radiation_type CuK\a
_diffrn_radiation_wavelength 1.54178
_diffrn_reflns_av_R_equivalents 0.0342
_diffrn_reflns_limit_h_max 9
_diffrn_reflns_limit_h_min -8
_diffrn_reflns_limit_k_max 11
_diffrn_reflns_limit_k_min -11
_diffrn_reflns_limit_l_max 12
_diffrn_reflns_limit_l_min -12
_diffrn_reflns_number 8192
_diffrn_reflns_theta_full 66.97
_diffrn_reflns_theta_max 66.97
_diffrn_reflns_theta_min 6.14
_exptl_absorpt_coefficient_mu 1.12
_exptl_absorpt_correction_T_max 0.7987
_exptl_absorpt_correction_T_min 0.7227
_exptl_absorpt_correction_type numerical
_exptl_absorpt_process_details '(SADABS; Sheldrick, 2004)'
_exptl_crystal_colour colourless
_exptl_crystal_density_diffrn 1.526
_exptl_crystal_density_method 'not measured'
_exptl_crystal_description 'rhombic prism'
_exptl_crystal_F_000 384
_exptl_crystal_size_max 0.31
_exptl_crystal_size_mid 0.23
_exptl_crystal_size_min 0.21
_refine_diff_density_max 0.23
_refine_diff_density_min -0.199
_refine_ls_extinction_method none
_refine_ls_goodness_of_fit_ref 0.689
_refine_ls_hydrogen_treatment refall
_refine_ls_matrix_type full
_refine_ls_number_constraints 32
_refine_ls_number_parameters 121
_refine_ls_number_reflns 1352
_refine_ls_number_restraints 0
_refine_ls_restrained_S_all 0.689
_refine_ls_R_factor_gt 0.0327
_refine_ls_shift/su_max 0.004
_refine_ls_structure_factor_coef Fsqd
_refine_ls_weighting_details 'calc w=1/[\s^2^(Fo^2^)+(0.0834P)^2^+0.9466P] where P=(Fo^2^+2Fc^2^)/3'
_refine_ls_weighting_scheme calc
_refine_ls_wR_factor_ref 0.0929
_reflns_number_gt 1311
_reflns_number_total 1352
_reflns_threshold_expression I>2\s(I)
_cod_data_source_file rz2286.cif
_cod_data_source_block I
_cod_original_sg_symbol_H-M 'P 21/n'
_cod_database_code 2220903
_cod_database_fobs_code 2220903

loop_
_space_group_symop_operation_xyz
'x, y, z'
'-x+1/2, y+1/2, -z+1/2'
'-x, -y, -z'
'x-1/2, -y-1/2, z-1/2'

loop_
_atom_site_type_symbol
_atom_site_label
_atom_site_fract_x
_atom_site_fract_y
_atom_site_fract_z
_atom_site_U_iso_or_equiv
_atom_site_adp_type
_atom_site_calc_flag
_atom_site_refinement_flags
_atom_site_occupancy
_atom_site_disorder_assembly
_atom_site_disorder_group
O O1 0.14003(11) 1.05605(9) 0.77633(8) 0.0145(2) Uani d . 1 . .
O O2 0.29090(12) 0.99023(9) 0.61631(8) 0.0156(3) Uani d . 1 . .
O O3 -0.38148(12) 0.74067(10) 0.72722(9) 0.0189(3) Uani d . 1 . .
H H3 -0.4389 0.6742 0.6963 0.028 Uiso calc R 1 . .
O O4 -0.33530(12) 0.58249(9) 0.52444(9) 0.0167(2) Uani d . 1 . .
H H4 -0.314 0.5462 0.4559 0.025 Uiso calc R 1 . .
O O5 -0.05442(13) 0.61740(10) 0.39075(9) 0.0185(3) Uani d . 1 . .
H H5 0.0127 0.6524 0.3422 0.028 Uiso calc R 1 . .
C C7 0.15489(17) 0.98352(13) 0.68447(12) 0.0121(3) Uani d . 1 . .
C C1 0.02736(17) 0.87858(13) 0.63777(12) 0.0126(3) Uani d . 1 . .
C C2 -0.11958(17) 0.85957(13) 0.70290(12) 0.0126(3) Uani d . 1 . .
H H2 -0.1378 0.9145 0.774 0.015 Uiso calc R 1 . .
C C3 -0.23803(17) 0.75983(13) 0.66260(12) 0.0129(3) Uani d . 1 . .
C C4 -0.21306(17) 0.67861(13) 0.55808(12) 0.0129(3) Uani d . 1 . .
C C5 -0.06683(17) 0.69987(13) 0.49284(12) 0.0134(3) Uani d . 1 . .
C C6 0.05370(16) 0.79838(13) 0.53249(12) 0.0134(3) Uani d . 1 . .
H H6 0.1539 0.8116 0.4885 0.016 Uiso calc R 1 . .
C C8 0.42258(18) 1.09026(14) 0.65644(13) 0.0182(3) Uani d . 1 . .
H H8A 0.5161 1.0867 0.6003 0.027 Uiso calc R 1 . .
H H8B 0.4712 1.0715 0.7441 0.027 Uiso calc R 1 . .
H H8C 0.3695 1.1802 0.6521 0.027 Uiso calc R 1 . .

loop_
_atom_site_aniso_label
_atom_site_aniso_U_11
_atom_site_aniso_U_22
_atom_site_aniso_U_33
_atom_site_aniso_U_12
_atom_site_aniso_U_13
_atom_site_aniso_U_23
O1 0.0147(5) 0.0147(5) 0.0141(5) 0.0011(4) 0.0010(4) -0.0023(4)
O2 0.0135(5) 0.0186(5) 0.0153(5) -0.0048(4) 0.0040(4) -0.0030(4)
O3 0.0171(5) 0.0206(5) 0.0209(5) -0.0067(4) 0.0108(4) -0.0070(4)
O4 0.0188(5) 0.0180(5) 0.0141(5) -0.0071(4) 0.0058(4) -0.0043(4)
O5 0.0237(5) 0.0196(5) 0.0140(5) -0.0080(4) 0.0103(4) -0.0057(4)
C1 0.0135(6) 0.0127(6) 0.0114(6) 0.0019(5) 0.0004(5) 0.0028(5)
C2 0.0147(7) 0.0130(6) 0.0104(6) 0.0023(5) 0.0021(5) -0.0002(5)
C3 0.0127(6) 0.0147(6) 0.0120(6) 0.0012(5) 0.0041(5) 0.0025(5)
C4 0.0137(6) 0.0123(6) 0.0124(6) -0.0012(5) 0.0000(5) 0.0022(5)
C5 0.0176(7) 0.0129(6) 0.0100(6) 0.0012(5) 0.0032(5) 0.0002(5)
C6 0.0127(6) 0.0159(7) 0.0121(6) 0.0004(5) 0.0040(5) 0.0024(5)
C7 0.0129(7) 0.0122(6) 0.0111(6) 0.0037(5) 0.0006(5) 0.0030(5)
C8 0.0157(7) 0.0203(7) 0.0185(7) -0.0071(5) 0.0015(6) -0.0010(5)

loop_
_atom_type_symbol
_atom_type_description
_atom_type_scat_dispersion_real
_atom_type_scat_dispersion_imag
_atom_type_scat_source
C C 0.0181 0.0091 'International Tables Vol C Tables 4.2.6.8 and 6.1.1.4'
H H 0 0 'International Tables Vol C Tables 4.2.6.8 and 6.1.1.4'
O O 0.0492 0.0322 'International Tables Vol C Tables 4.2.6.8 and 6.1.1.4'

loop_
_geom_angle_atom_site_label_1
_geom_angle_atom_site_label_2
_geom_angle_atom_site_label_3
_geom_angle_site_symmetry_1
_geom_angle_site_symmetry_3
_geom_angle
_geom_angle_publ_flag
C7 O2 C8 . . 116.16(10) ?
C3 O3 H3 . . 109.5 ?
C4 O4 H4 . . 109.5 ?
C5 O5 H5 . . 109.5 ?
O1 C7 O2 . . 122.91(12) ?
O1 C7 C1 . . 124.36(11) ?
O2 C7 C1 . . 112.72(11) ?
C2 C1 C6 . . 120.47(12) ?
C2 C1 C7 . . 118.29(11) ?
C6 C1 C7 . . 121.24(12) ?
C3 C2 C1 . . 119.15(12) ?
C3 C2 H2 . . 120.4 ?
C1 C2 H2 . . 120.4 ?
O3 C3 C2 . . 119.06(11) ?
O3 C3 C4 . . 119.91(12) ?
C2 C3 C4 . . 121.03(12) ?
O4 C4 C5 . . 123.25(11) ?
O4 C4 C3 . . 117.52(11) ?
C5 C4 C3 . . 119.22(12) ?
O5 C5 C6 . . 124.25(11) ?
O5 C5 C4 . . 115.24(12) ?
C6 C5 C4 . . 120.51(11) ?
C5 C6 C1 . . 119.62(12) ?
C5 C6 H6 . . 120.2 ?
C1 C6 H6 . . 120.2 ?
O2 C8 H8A . . 109.5 ?
O2 C8 H8B . . 109.5 ?
H8A C8 H8B . . 109.5 ?
O2 C8 H8C . . 109.5 ?
H8A C8 H8C . . 109.5 ?
H8B C8 H8C . . 109.5 ?

loop_
_geom_bond_atom_site_label_1
_geom_bond_atom_site_label_2
_geom_bond_site_symmetry_2
_geom_bond_distance
_geom_bond_publ_flag
O1 C7 . 1.2225(16) ?
O2 C7 . 1.3327(15) ?
O2 C8 . 1.4491(16) ?
O3 C3 . 1.3705(15) ?
O3 H3 . 0.84 ?
O4 C4 . 1.3598(16) ?
O4 H4 . 0.84 ?
O5 C5 . 1.3644(16) ?
O5 H5 . 0.84 ?
C7 C1 . 1.4790(19) ?
C1 C2 . 1.3965(17) ?
C1 C6 . 1.3988(19) ?
C2 C3 . 1.3815(18) ?
C2 H2 . 0.95 ?
C3 C4 . 1.3957(18) ?
C4 C5 . 1.3956(18) ?
C5 C6 . 1.3813(18) ?
C6 H6 . 0.95 ?
C8 H8A . 0.98 ?
C8 H8B . 0.98 ?
C8 H8C . 0.98 ?

loop_
_geom_hbond_atom_site_label_D
_geom_hbond_atom_site_label_H
_geom_hbond_atom_site_label_A
_geom_hbond_site_symmetry_A
_geom_hbond_distance_DH
_geom_hbond_distance_HA
_geom_hbond_distance_DA
_geom_hbond_angle_DHA
O3 H3 O4 . 0.84 2.25 2.7075(13) 114.5
O4 H4 O5 . 0.84 2.29 2.7247(12) 112.4
O4 H4 O1 4_575 0.84 2.15 2.9470(13) 159.2
O3 H3 O1 2_446 0.84 1.99 2.7007(12) 142.4
O5 H5 O3 4_675 0.84 1.86 2.6859(12) 166.4

loop_
_geom_torsion_atom_site_label_1
_geom_torsion_atom_site_label_2
_geom_torsion_atom_site_label_3
_geom_torsion_atom_site_label_4
_geom_torsion_site_symmetry_1
_geom_torsion_site_symmetry_2
_geom_torsion_site_symmetry_3
_geom_torsion_site_symmetry_4
_geom_torsion
_geom_torsion_publ_flag
C8 O2 C7 O1 . . . . -0.42(18) ?
C8 O2 C7 C1 . . . . -179.68(10) ?
O1 C7 C1 C2 . . . . -0.53(19) ?
O2 C7 C1 C2 . . . . 178.71(11) ?
O1 C7 C1 C6 . . . . -179.44(12) ?
O2 C7 C1 C6 . . . . -0.19(17) ?
C6 C1 C2 C3 . . . . 0.47(19) ?
C7 C1 C2 C3 . . . . -178.44(11) ?
C1 C2 C3 O3 . . . . 179.52(11) ?
C1 C2 C3 C4 . . . . -0.17(19) ?
O3 C3 C4 O4 . . . . 0.19(18) ?
C2 C3 C4 O4 . . . . 179.88(11) ?
O3 C3 C4 C5 . . . . 179.65(11) ?
C2 C3 C4 C5 . . . . -0.7(2) ?
O4 C4 C5 O5 . . . . 0.45(19) ?
C3 C4 C5 O5 . . . . -178.97(11) ?
O4 C4 C5 C6 . . . . -179.37(11) ?
C3 C4 C5 C6 . . . . 1.21(19) ?
O5 C5 C6 C1 . . . . 179.28(12) ?
C4 C5 C6 C1 . . . . -0.92(19) ?
C2 C1 C6 C5 . . . . 0.07(19) ?
C7 C1 C6 C5 . . . . 178.95(11) ?
